data_7105231
loop_
_publ_author_name
'Huh, Jung Oh'
'Kim, Hyungjun'
'Lee, Kang Mun'
'Lee, Yoon Sup'
'Do, Youngkyu'
'Lee, Min Hyung'

_publ_section_title
;
 o-Carborane-assisted Lewis acidity enhancement of triarylboranes.
;
_journal_issue 7
_journal_name_full 'Chemical communications (Cambridge, England)'
_journal_page_first 1138
_journal_page_last 1140
_journal_paper_doi 10.1039/b918263b
_journal_volume 46
_journal_year 2010
_chemical_formula_moiety C44H65B11FKO6
_chemical_formula_sum 'C44 H65 B11 F K O6'
_chemical_formula_weight 866.97
_chemical_name_systematic
;
?
;
_space_group_IT_number 7
_symmetry_cell_setting monoclinic
_symmetry_space_group_name_Hall 'P -2yac'
_symmetry_space_group_name_H-M 'P 1 n 1'
_atom_sites_solution_hydrogens geom
_atom_sites_solution_primary direct
_atom_sites_solution_secondary difmap
_audit_creation_method SHELXL-97
_cell_angle_alpha 90.00
_cell_angle_beta 94.463(2)
_cell_angle_gamma 90.00
_cell_formula_units_Z 2
_cell_length_a 14.5518(5)
_cell_length_b 11.4399(4)
_cell_length_c 15.0625(6)
_cell_measurement_reflns_used 6986
_cell_measurement_temperature 296(2)
_cell_measurement_theta_max 24.72
_cell_measurement_theta_min 1.78
_cell_volume 2499.87(16)
_computing_cell_refinement 'Bruker APEX II'
_computing_data_collection 'Bruker APEX II'
_computing_data_reduction 'Bruker APEX II'
_computing_molecular_graphics ORTEP3
_computing_publication_material 'Bruker SHELXTL'
_computing_structure_refinement 'SHELXL-97 (Sheldrick, 1997)'
_computing_structure_solution 'SHELXS-97 (Sheldrick, 1990)'
_diffrn_ambient_temperature 296(2)
_diffrn_measured_fraction_theta_full 0.982
_diffrn_measured_fraction_theta_max 0.982
_diffrn_measurement_device_type 'CCD area detector'
_diffrn_measurement_method 'phi and omega scans'
_diffrn_radiation_monochromator graphite
_diffrn_radiation_source 'fine-focus sealed tube'
_diffrn_radiation_type MoK\a
_diffrn_radiation_wavelength 0.71073
_diffrn_reflns_av_R_equivalents 0.0339
_diffrn_reflns_av_sigmaI/netI 0.0420
_diffrn_reflns_limit_h_max 16
_diffrn_reflns_limit_h_min -16
_diffrn_reflns_limit_k_max 13
_diffrn_reflns_limit_k_min -13
_diffrn_reflns_limit_l_max 17
_diffrn_reflns_limit_l_min -17
_diffrn_reflns_number 25774
_diffrn_reflns_theta_full 24.72
_diffrn_reflns_theta_max 24.72
_diffrn_reflns_theta_min 1.78
_exptl_absorpt_coefficient_mu 0.153
_exptl_absorpt_correction_type empirical
_exptl_absorpt_process_details SADABS
_exptl_crystal_colour colorless
_exptl_crystal_density_diffrn 1.152
_exptl_crystal_density_method 'not measured'
_exptl_crystal_description cubic
_exptl_crystal_F_000 920
_exptl_crystal_size_max 0.3
_exptl_crystal_size_mid 0.2
_exptl_crystal_size_min 0.2
_refine_diff_density_max 0.534
_refine_diff_density_min -0.436
_refine_diff_density_rms 0.136
_refine_ls_abs_structure_details 'Flack H D (1983), Acta Cryst. A39, 876-881'
_refine_ls_abs_structure_Flack 0.02(9)
_refine_ls_extinction_method none
_refine_ls_goodness_of_fit_ref 1.024
_refine_ls_hydrogen_treatment mixed
_refine_ls_matrix_type full
_refine_ls_number_parameters 614
_refine_ls_number_reflns 6986
_refine_ls_number_restraints 116
_refine_ls_restrained_S_all 1.074
_refine_ls_R_factor_all 0.1172
_refine_ls_R_factor_gt 0.0769
_refine_ls_shift/su_max 0.039
_refine_ls_shift/su_mean 0.002
_refine_ls_structure_factor_coef Fsqd
_refine_ls_weighting_details 'calc w=1/[\s^2^(Fo^2^)+(0.1811P)^2^+0.4459P] where P=(Fo^2^+2Fc^2^)/3'
_refine_ls_weighting_scheme calc
_refine_ls_wR_factor_gt 0.2162
_refine_ls_wR_factor_ref 0.2598
_reflns_number_gt 4744
_reflns_number_total 6986
_reflns_threshold_expression >2sigma(I)
_cod_data_source_file b918263b.txt
_cod_data_source_block 1-F
_cod_depositor_comments
;
The following automatic conversions were performed:
'_symmetry_cell_setting' value 'Monoclinic' changed to 'monoclinic'
according to '/home/saulius/struct/CIF-dictionaries/cif_core.dic'
dictionary named 'cif_core.dic' version 2.4.1 from 2010-06-29.

Automatic conversion script
Id: cif_fix_enum 1527 2010-12-29 10:47:43Z saulius 
;
_cod_original_sg_symbol_H-M Pn
_cod_database_code 7105231

loop_
_symmetry_equiv_pos_as_xyz
'x, y, z'
'x+1/2, -y, z+1/2'

loop_
_atom_site_label
_atom_site_type_symbol
_atom_site_fract_x
_atom_site_fract_y
_atom_site_fract_z
_atom_site_U_iso_or_equiv
_atom_site_adp_type
_atom_site_occupancy
_atom_site_symmetry_multiplicity
_atom_site_calc_flag
_atom_site_refinement_flags
_atom_site_disorder_assembly
_atom_site_disorder_group
B1 B 0.5913(5) 0.1505(6) 1.1286(5) 0.0623(18) Uani 1 1 d . . .
C3 C 0.4826(4) 0.1480(5) 1.1523(4) 0.0595(15) Uani 1 1 d . . .
C4 C 0.4249(5) 0.0491(6) 1.1232(4) 0.0681(16) Uani 1 1 d . . .
C5 C 0.3296(5) 0.0543(7) 1.1322(5) 0.079(2) Uani 1 1 d . . .
H5 H 0.2939 -0.0107 1.1154 0.095 Uiso 1 1 calc R . .
C6 C 0.2867(5) 0.1494(8) 1.1640(6) 0.089(2) Uani 1 1 d . . .
C7 C 0.3414(5) 0.2421(6) 1.1915(5) 0.0727(17) Uani 1 1 d . . .
H7 H 0.3136 0.3070 1.2153 0.087 Uiso 1 1 calc R . .
C8 C 0.4357(4) 0.2440(6) 1.1858(5) 0.0686(17) Uani 1 1 d . . .
C9 C 0.6644(4) 0.2179(5) 1.2017(4) 0.0644(16) Uani 1 1 d . . .
C10 C 0.6674(5) 0.1801(6) 1.2925(4) 0.0700(17) Uani 1 1 d . . .
C11 C 0.7303(5) 0.2273(7) 1.3566(5) 0.0767(18) Uani 1 1 d . . .
H11 H 0.7292 0.2011 1.4150 0.092 Uiso 1 1 calc R . .
C12 C 0.7940(5) 0.3105(7) 1.3385(5) 0.085(2) Uani 1 1 d . . .
C13 C 0.7928(5) 0.3473(7) 1.2494(5) 0.0775(19) Uani 1 1 d . . .
H13 H 0.8355 0.4032 1.2346 0.093 Uiso 1 1 calc R . .
C14 C 0.7319(4) 0.3049(6) 1.1834(5) 0.0729(18) Uani 1 1 d . . .
C15 C 0.5893(4) 0.1967(5) 1.0253(4) 0.0632(15) Uani 1 1 d . . .
C16 C 0.6352(4) 0.1378(6) 0.9619(4) 0.0673(17) Uani 1 1 d . . .
H16 H 0.6671 0.0699 0.9789 0.081 Uiso 1 1 calc R . .
C17 C 0.6361(5) 0.1745(6) 0.8747(5) 0.0715(18) Uani 1 1 d . . .
H17 H 0.6688 0.1319 0.8350 0.086 Uiso 1 1 calc R . .
C18 C 0.5881(4) 0.2757(5) 0.8454(4) 0.0622(15) Uani 1 1 d . . .
C19 C 0.5384(5) 0.3326(6) 0.9071(4) 0.0706(17) Uani 1 1 d . . .
H19 H 0.5050 0.3992 0.8896 0.085 Uiso 1 1 calc R . .
C20 C 0.5369(5) 0.2940(6) 0.9929(5) 0.0761(18) Uani 1 1 d . . .
H20 H 0.5002 0.3331 1.0312 0.091 Uiso 1 1 calc R . .
C21 C 0.7746(5) 0.3502(7) 0.7684(4) 0.0736(19) Uani 1 1 d . . .
C22 C 0.7952(6) 0.4272(9) 0.8384(5) 0.098(3) Uani 1 1 d . . .
H22 H 0.7550 0.4876 0.8499 0.118 Uiso 1 1 calc R . .
C23 C 0.8776(8) 0.4119(11) 0.8911(6) 0.121(4) Uani 1 1 d . . .
H23 H 0.8890 0.4592 0.9409 0.145 Uiso 1 1 calc R . .
C24 C 0.9397(8) 0.3336(15) 0.8735(8) 0.133(4) Uani 1 1 d . . .
H24 H 0.9955 0.3292 0.9078 0.160 Uiso 1 1 calc R . .
C25 C 0.9202(7) 0.2572(14) 0.8023(8) 0.136(4) Uani 1 1 d . . .
H25 H 0.9633 0.2008 0.7894 0.164 Uiso 1 1 calc R . .
C26 C 0.8386(7) 0.2645(10) 0.7514(7) 0.112(3) Uani 1 1 d . . .
H26 H 0.8258 0.2118 0.7050 0.134 Uiso 1 1 calc R . .
C27 C 0.4615(6) -0.0614(7) 1.0887(6) 0.096(2) Uani 1 1 d . . .
H27A H 0.4947 -0.1029 1.1365 0.144 Uiso 1 1 calc R . .
H27B H 0.5021 -0.0442 1.0432 0.144 Uiso 1 1 calc R . .
H27C H 0.4113 -0.1088 1.0642 0.144 Uiso 1 1 calc R . .
C28 C 0.1822(6) 0.1552(11) 1.1672(11) 0.144(4) Uani 1 1 d . . .
H28A H 0.1651 0.1195 1.2212 0.217 Uiso 1 1 calc R . .
H28B H 0.1530 0.1145 1.1169 0.217 Uiso 1 1 calc R . .
H28C H 0.1627 0.2354 1.1656 0.217 Uiso 1 1 calc R . .
C29 C 0.4857(5) 0.3535(6) 1.2215(6) 0.079(2) Uani 1 1 d . . .
H29A H 0.4428 0.4173 1.2217 0.118 Uiso 1 1 calc R . .
H29B H 0.5341 0.3728 1.1842 0.118 Uiso 1 1 calc R . .
H29C H 0.5116 0.3394 1.2811 0.118 Uiso 1 1 calc R . .
C30 C 0.6031(6) 0.0878(7) 1.3212(5) 0.085(2) Uani 1 1 d . . .
H30A H 0.5418 0.1190 1.3202 0.127 Uiso 1 1 calc R . .
H30B H 0.6226 0.0627 1.3805 0.127 Uiso 1 1 calc R . .
H30C H 0.6036 0.0223 1.2814 0.127 Uiso 1 1 calc R . .
C31 C 0.8638(7) 0.3603(10) 1.4097(7) 0.120(3) Uani 1 1 d . . .
H31A H 0.8409 0.4326 1.4317 0.181 Uiso 1 1 calc R . .
H31B H 0.9213 0.3742 1.3842 0.181 Uiso 1 1 calc R . .
H31C H 0.8732 0.3055 1.4578 0.181 Uiso 1 1 calc R . .
C32 C 0.7418(7) 0.3538(8) 1.0927(6) 0.107(3) Uani 1 1 d . . .
H32A H 0.8057 0.3683 1.0853 0.160 Uiso 1 1 calc R . .
H32B H 0.7080 0.4257 1.0859 0.160 Uiso 1 1 calc R . .
H32C H 0.7180 0.2988 1.0486 0.160 Uiso 1 1 calc R . .
F1 F 0.6319(3) 0.0314(3) 1.1290(2) 0.0779(11) Uani 1 1 d . . .
C1 C 0.5857(4) 0.3168(5) 0.7503(4) 0.0614(15) Uani 1 1 d . . .
C2 C 0.6872(5) 0.3623(6) 0.7097(4) 0.0667(16) Uani 1 1 d . . .
B2 B 0.5166(7) 0.2598(9) 0.6656(7) 0.085(2) Uani 1 1 d . . .
B3 B 0.6324(6) 0.2341(9) 0.6717(6) 0.077(2) Uani 1 1 d . . .
B4 B 0.6054(6) 0.4653(6) 0.7335(5) 0.072(2) Uani 1 1 d . . .
B5 B 0.4958(6) 0.4006(8) 0.7030(6) 0.080(2) Uani 1 1 d . . .
B6 B 0.4892(8) 0.3743(10) 0.5874(6) 0.094(3) Uani 1 1 d . . .
B7 B 0.5742(7) 0.2689(10) 0.5701(6) 0.091(3) Uani 1 1 d . . .
B8 B 0.6845(7) 0.3314(9) 0.6001(6) 0.086(2) Uani 1 1 d . . .
B9 B 0.6612(8) 0.4781(8) 0.6370(6) 0.088(3) Uani 1 1 d . . .
B10 B 0.5451(8) 0.5024(8) 0.6336(7) 0.098(3) Uani 1 1 d . . .
B11 B 0.5950(8) 0.4195(9) 0.5459(6) 0.095(3) Uani 1 1 d . . .
H33 H 0.477(5) 0.193(7) 0.694(5) 0.09(2) Uiso 1 1 d . . .
H34 H 0.657(4) 0.156(6) 0.686(4) 0.066(17) Uiso 1 1 d . . .
H35 H 0.617(4) 0.523(5) 0.804(4) 0.056(14) Uiso 1 1 d . . .
H36 H 0.444(5) 0.417(6) 0.751(4) 0.076(19) Uiso 1 1 d . . .
H37 H 0.417(6) 0.391(6) 0.561(5) 0.09(2) Uiso 1 1 d . . .
H38 H 0.577(5) 0.203(7) 0.524(5) 0.08(2) Uiso 1 1 d . . .
H39 H 0.757(6) 0.311(6) 0.578(5) 0.09(2) Uiso 1 1 d . . .
H40 H 0.722(6) 0.532(7) 0.626(5) 0.10(2) Uiso 1 1 d . . .
H41 H 0.500(4) 0.592(6) 0.618(4) 0.072(17) Uiso 1 1 d . . .
H42 H 0.606(7) 0.494(9) 0.476(7) 0.15(4) Uiso 1 1 d . . .
K1 K 0.76279(11) -0.11404(13) 1.15415(12) 0.0861(5) Uani 1 1 d . . .
O1 O 0.8123(9) -0.1661(13) 1.3409(8) 0.189(4) Uani 1 1 d DU . .
O2 O 0.6701(8) -0.2932(11) 1.2582(10) 0.191(4) Uani 1 1 d DU . .
O3 O 0.6706(9) -0.3091(10) 1.0705(10) 0.196(4) Uani 1 1 d DU . .
O4 O 0.7706(9) -0.1434(12) 0.9640(10) 0.217(5) Uani 1 1 d DU . .
O5 O 0.8994(8) -0.0012(10) 1.0614(7) 0.186(4) Uani 1 1 d DU . .
O6 O 0.8870(7) 0.0265(10) 1.2523(8) 0.178(4) Uani 1 1 d DU . .
C43 C 0.7582(17) -0.2278(18) 1.3871(17) 0.217(8) Uani 1 1 d DU . .
H43A H 0.7098 -0.1784 1.4072 0.261 Uiso 1 1 calc R . .
H43B H 0.7930 -0.2595 1.4391 0.261 Uiso 1 1 calc R . .
C44 C 0.7161(17) -0.326(2) 1.3311(15) 0.236(9) Uani 1 1 d DU . .
H44A H 0.7650 -0.3784 1.3159 0.284 Uiso 1 1 calc R . .
H44B H 0.6753 -0.3701 1.3666 0.284 Uiso 1 1 calc R . .
C45 C 0.6362(14) -0.3803(16) 1.2091(13) 0.186(6) Uani 1 1 d DU . .
H45A H 0.5847 -0.4131 1.2378 0.223 Uiso 1 1 calc R . .
H45B H 0.6831 -0.4405 1.2084 0.223 Uiso 1 1 calc R . .
C46 C 0.6041(18) -0.3522(18) 1.1148(16) 0.218(8) Uani 1 1 d DU . .
H46A H 0.5805 -0.4227 1.0854 0.262 Uiso 1 1 calc R . .
H46B H 0.5541 -0.2961 1.1143 0.262 Uiso 1 1 calc R . .
C47 C 0.6442(12) -0.2859(16) 0.9860(10) 0.178(6) Uani 1 1 d DU . .
H47A H 0.5947 -0.2289 0.9819 0.213 Uiso 1 1 calc R . .
H47B H 0.6229 -0.3564 0.9551 0.213 Uiso 1 1 calc R . .
C48 C 0.7259(11) -0.2393(13) 0.9474(12) 0.165(5) Uani 1 1 d DU . .
H48A H 0.7719 -0.3004 0.9565 0.198 Uiso 1 1 calc R . .
H48B H 0.7094 -0.2373 0.8838 0.198 Uiso 1 1 calc R . .
C49 C 0.8472(11) -0.0965(14) 0.9426(12) 0.162(5) Uani 1 1 d DU . .
H49A H 0.8413 -0.0873 0.8784 0.194 Uiso 1 1 calc R . .
H49B H 0.8948 -0.1548 0.9555 0.194 Uiso 1 1 calc R . .
C50 C 0.8817(10) 0.0053(14) 0.9760(8) 0.148(4) Uani 1 1 d DU . .
H50A H 0.9377 0.0242 0.9482 0.178 Uiso 1 1 calc R . .
H50B H 0.8375 0.0674 0.9622 0.178 Uiso 1 1 calc R . .
C51 C 0.9185(9) 0.0733(15) 1.1221(11) 0.159(4) Uani 1 1 d DU . .
H51A H 0.8624 0.1193 1.1181 0.191 Uiso 1 1 calc R . .
H51B H 0.9627 0.1216 1.0940 0.191 Uiso 1 1 calc R . .
C52 C 0.9467(10) 0.0887(13) 1.2080(11) 0.156(5) Uani 1 1 d DU . .
H52A H 0.9448 0.1707 1.2240 0.187 Uiso 1 1 calc R . .
H52B H 1.0091 0.0600 1.2206 0.187 Uiso 1 1 calc R . .
C53 C 0.9076(13) -0.0148(16) 1.3313(13) 0.178(5) Uani 1 1 d DU . .
H53A H 0.9291 0.0515 1.3674 0.214 Uiso 1 1 calc R . .
H53B H 0.9609 -0.0645 1.3262 0.214 Uiso 1 1 calc R . .
C54 C 0.8511(13) -0.0751(15) 1.3813(11) 0.166(5) Uani 1 1 d DU . .
H54A H 0.8860 -0.1013 1.4351 0.199 Uiso 1 1 calc R . .
H54B H 0.8031 -0.0230 1.3988 0.199 Uiso 1 1 calc R . .

loop_
_atom_site_aniso_label
_atom_site_aniso_U_11
_atom_site_aniso_U_22
_atom_site_aniso_U_33
_atom_site_aniso_U_23
_atom_site_aniso_U_13
_atom_site_aniso_U_12
B1 0.068(4) 0.063(4) 0.058(4) 0.010(3) 0.020(3) 0.022(3)
C3 0.066(4) 0.048(3) 0.066(4) 0.010(3) 0.011(3) 0.003(3)
C4 0.079(4) 0.066(4) 0.060(4) 0.014(3) 0.010(3) -0.004(3)
C5 0.083(5) 0.071(4) 0.082(5) 0.016(4) 0.003(4) -0.015(4)
C6 0.067(5) 0.092(5) 0.112(6) 0.021(5) 0.023(4) 0.006(4)
C7 0.062(4) 0.070(4) 0.088(5) 0.007(3) 0.023(3) 0.008(3)
C8 0.056(4) 0.067(4) 0.085(4) 0.009(3) 0.015(3) 0.010(3)
C9 0.053(3) 0.072(4) 0.070(4) 0.011(3) 0.017(3) 0.014(3)
C10 0.065(4) 0.079(4) 0.068(4) 0.013(3) 0.016(3) 0.007(3)
C11 0.074(4) 0.088(5) 0.068(4) 0.005(3) 0.005(3) -0.004(4)
C12 0.082(5) 0.094(5) 0.081(5) -0.002(4) 0.018(4) 0.005(4)
C13 0.065(4) 0.076(4) 0.094(5) 0.003(4) 0.016(4) -0.002(3)
C14 0.060(4) 0.079(4) 0.081(4) 0.012(4) 0.016(3) 0.012(3)
C15 0.061(3) 0.064(4) 0.065(4) 0.004(3) 0.009(3) 0.013(3)
C16 0.074(4) 0.067(4) 0.063(4) 0.011(3) 0.013(3) 0.023(3)
C17 0.072(4) 0.064(4) 0.082(5) -0.014(3) 0.023(3) 0.018(3)
C18 0.062(3) 0.058(3) 0.068(4) -0.003(3) 0.012(3) 0.003(3)
C19 0.075(4) 0.067(4) 0.070(4) 0.005(3) 0.006(3) 0.020(3)
C20 0.079(4) 0.085(4) 0.067(4) 0.003(3) 0.023(3) 0.023(4)
C21 0.066(4) 0.092(5) 0.064(4) -0.016(4) 0.017(3) -0.028(4)
C22 0.099(6) 0.117(6) 0.079(5) -0.026(5) 0.006(4) -0.038(5)
C23 0.095(7) 0.179(10) 0.088(6) -0.042(6) 0.008(5) -0.046(7)
C24 0.079(6) 0.210(13) 0.111(8) 0.025(8) 0.008(6) -0.040(8)
C25 0.077(6) 0.227(14) 0.104(8) -0.010(8) 0.006(5) 0.004(7)
C26 0.090(6) 0.144(8) 0.102(6) -0.019(6) 0.010(5) -0.004(6)
C27 0.114(6) 0.057(4) 0.118(6) -0.013(4) 0.024(5) -0.007(4)
C28 0.062(5) 0.134(8) 0.239(14) 0.011(9) 0.019(7) -0.018(5)
C29 0.064(4) 0.060(4) 0.116(6) -0.012(4) 0.027(4) 0.005(3)
C30 0.091(5) 0.087(5) 0.078(5) 0.018(4) 0.017(4) -0.007(4)
C31 0.109(7) 0.133(7) 0.116(7) 0.007(6) -0.010(5) -0.039(6)
C32 0.111(7) 0.121(7) 0.090(6) 0.037(5) 0.018(5) -0.041(5)
F1 0.092(3) 0.066(2) 0.077(2) 0.0067(18) 0.011(2) 0.0312(19)
C1 0.060(3) 0.061(3) 0.064(4) 0.001(3) 0.010(3) -0.002(3)
C2 0.074(4) 0.068(4) 0.059(4) -0.010(3) 0.014(3) -0.016(3)
B2 0.082(5) 0.083(5) 0.087(6) 0.008(5) -0.010(5) -0.015(5)
B3 0.089(6) 0.086(6) 0.058(4) -0.021(4) 0.010(4) -0.022(5)
B4 0.091(5) 0.059(4) 0.065(5) 0.000(4) 0.013(4) 0.002(4)
B5 0.073(5) 0.086(5) 0.080(5) 0.015(4) 0.004(4) 0.003(4)
B6 0.091(6) 0.116(7) 0.071(5) 0.013(5) -0.008(5) 0.000(5)
B7 0.103(7) 0.107(7) 0.061(5) -0.006(5) -0.005(5) -0.026(5)
B8 0.095(6) 0.097(6) 0.068(5) -0.014(4) 0.017(4) -0.031(5)
B9 0.123(8) 0.076(5) 0.066(5) 0.004(4) 0.004(5) -0.022(6)
B10 0.135(8) 0.079(6) 0.079(6) 0.014(5) 0.008(5) -0.003(6)
B11 0.114(7) 0.101(6) 0.070(5) 0.010(5) 0.003(5) -0.026(6)
K1 0.0667(9) 0.0796(10) 0.1095(12) 0.0037(9) -0.0084(8) 0.0117(8)
O1 0.177(7) 0.203(8) 0.189(7) 0.003(7) 0.026(6) 0.049(7)
O2 0.153(7) 0.184(7) 0.239(9) 0.006(7) 0.038(7) -0.004(6)
O3 0.185(7) 0.165(7) 0.237(9) -0.028(7) 0.008(7) 0.061(6)
O4 0.201(9) 0.224(9) 0.227(9) 0.030(7) 0.009(7) 0.060(8)
O5 0.165(7) 0.196(7) 0.199(8) 0.006(7) 0.027(6) 0.041(6)
O6 0.135(6) 0.194(7) 0.202(8) -0.023(6) 0.001(6) 0.043(6)
C43 0.231(12) 0.181(10) 0.239(12) 0.022(9) 0.017(9) 0.014(9)
C44 0.226(12) 0.256(13) 0.228(12) 0.011(10) 0.019(9) 0.005(10)
C45 0.184(10) 0.172(9) 0.200(10) -0.035(8) 0.004(8) 0.000(8)
C46 0.220(11) 0.195(11) 0.243(12) -0.003(9) 0.037(9) 0.008(9)
C47 0.169(9) 0.192(9) 0.164(9) -0.042(8) -0.033(8) 0.006(8)
C48 0.157(9) 0.135(8) 0.194(9) -0.015(7) -0.037(8) 0.000(7)
C49 0.120(7) 0.172(9) 0.196(9) 0.060(8) 0.028(7) 0.008(7)
C50 0.160(8) 0.179(9) 0.105(6) 0.007(6) 0.007(6) 0.076(7)
C51 0.111(7) 0.192(9) 0.177(9) -0.066(8) 0.019(7) -0.011(7)
C52 0.124(7) 0.157(8) 0.190(9) -0.002(7) 0.030(7) -0.046(7)
C53 0.192(9) 0.171(9) 0.179(9) -0.001(8) 0.063(8) 0.063(8)
C54 0.190(9) 0.171(9) 0.136(8) -0.011(7) 0.012(7) 0.003(8)

loop_
_atom_type_symbol
_atom_type_description
_atom_type_scat_dispersion_real
_atom_type_scat_dispersion_imag
_atom_type_scat_source
C C 0.0033 0.0016 'International Tables Vol C Tables 4.2.6.8 and 6.1.1.4'
H H 0.0000 0.0000 'International Tables Vol C Tables 4.2.6.8 and 6.1.1.4'
B B 0.0013 0.0007 'International Tables Vol C Tables 4.2.6.8 and 6.1.1.4'
O O 0.0106 0.0060 'International Tables Vol C Tables 4.2.6.8 and 6.1.1.4'
F F 0.0171 0.0103 'International Tables Vol C Tables 4.2.6.8 and 6.1.1.4'
K K 0.2009 0.2494 'International Tables Vol C Tables 4.2.6.8 and 6.1.1.4'

loop_
_geom_angle_atom_site_label_1
_geom_angle_atom_site_label_2
_geom_angle_atom_site_label_3
_geom_angle
_geom_angle_site_symmetry_1
_geom_angle_site_symmetry_3
_geom_angle_publ_flag
F1 B1 C15 106.1(5) . . ?
F1 B1 C3 111.8(5) . . ?
C15 B1 C3 105.4(5) . . ?
F1 B1 C9 100.9(5) . . ?
C15 B1 C9 116.2(6) . . ?
C3 B1 C9 116.1(5) . . ?
C8 C3 C4 115.4(6) . . ?
C8 C3 B1 124.4(5) . . ?
C4 C3 B1 119.2(6) . . ?
C5 C4 C3 119.3(6) . . ?
C5 C4 C27 117.0(7) . . ?
C3 C4 C27 123.6(6) . . ?
C6 C5 C4 123.4(7) . . ?
C5 C6 C7 117.1(7) . . ?
C5 C6 C28 122.1(9) . . ?
C7 C6 C28 120.8(8) . . ?
C6 C7 C8 123.3(7) . . ?
C7 C8 C3 121.5(6) . . ?
C7 C8 C29 116.1(6) . . ?
C3 C8 C29 122.4(6) . . ?
C10 C9 C14 114.8(6) . . ?
C10 C9 B1 117.6(6) . . ?
C14 C9 B1 127.3(6) . . ?
C11 C10 C9 121.2(6) . . ?
C11 C10 C30 117.8(6) . . ?
C9 C10 C30 121.1(6) . . ?
C12 C11 C10 123.4(7) . . ?
C11 C12 C13 116.2(7) . . ?
C11 C12 C31 122.8(7) . . ?
C13 C12 C31 121.0(8) . . ?
C14 C13 C12 123.1(7) . . ?
C13 C14 C9 121.3(6) . . ?
C13 C14 C32 115.4(7) . . ?
C9 C14 C32 123.3(7) . . ?
C16 C15 C20 115.0(6) . . ?
C16 C15 B1 121.6(5) . . ?
C20 C15 B1 123.3(6) . . ?
C17 C16 C15 123.3(5) . . ?
C16 C17 C18 120.5(6) . . ?
C19 C18 C17 116.7(6) . . ?
C19 C18 C1 121.2(5) . . ?
C17 C18 C1 122.0(6) . . ?
C20 C19 C18 122.0(6) . . ?
C19 C20 C15 122.1(6) . . ?
C22 C21 C26 118.6(8) . . ?
C22 C21 C2 120.8(8) . . ?
C26 C21 C2 120.5(6) . . ?
C21 C22 C23 118.5(10) . . ?
C24 C23 C22 123.0(9) . . ?
C23 C24 C25 118.7(10) . . ?
C26 C25 C24 120.6(12) . . ?
C25 C26 C21 120.4(10) . . ?
C18 C1 B2 124.4(6) . . ?
C18 C1 B3 120.6(6) . . ?
B2 C1 B3 60.4(5) . . ?
C18 C1 C2 118.4(5) . . ?
B2 C1 C2 108.9(5) . . ?
B3 C1 C2 61.3(4) . . ?
C18 C1 B5 121.7(6) . . ?
B2 C1 B5 61.2(5) . . ?
B3 C1 B5 110.6(6) . . ?
C2 C1 B5 109.2(5) . . ?
C18 C1 B4 116.8(5) . . ?
B2 C1 B4 111.1(6) . . ?
B3 C1 B4 111.2(5) . . ?
C2 C1 B4 59.9(4) . . ?
B5 C1 B4 61.8(5) . . ?
C21 C2 B8 120.8(6) . . ?
C21 C2 C1 118.3(5) . . ?
B8 C2 C1 109.2(5) . . ?
C21 C2 B4 120.5(5) . . ?
B8 C2 B4 112.4(6) . . ?
C1 C2 B4 60.6(4) . . ?
C21 C2 B9 125.1(6) . . ?
B8 C2 B9 63.7(5) . . ?
C1 C2 B9 107.6(6) . . ?
B4 C2 B9 59.6(5) . . ?
C21 C2 B3 117.4(6) . . ?
B8 C2 B3 61.8(5) . . ?
C1 C2 B3 58.6(4) . . ?
B4 C2 B3 109.6(6) . . ?
B9 C2 B3 111.3(6) . . ?
C1 B2 B3 60.0(4) . . ?
C1 B2 B7 107.9(6) . . ?
B3 B2 B7 60.9(6) . . ?
C1 B2 B5 60.5(5) . . ?
B3 B2 B5 109.7(6) . . ?
B7 B2 B5 108.8(7) . . ?
C1 B2 B6 107.7(7) . . ?
B3 B2 B6 109.3(8) . . ?
B7 B2 B6 60.2(6) . . ?
B5 B2 B6 60.0(6) . . ?
C1 B3 B2 59.6(5) . . ?
C1 B3 B7 107.0(7) . . ?
B2 B3 B7 60.1(6) . . ?
C1 B3 C2 60.1(4) . . ?
B2 B3 C2 107.3(7) . . ?
B7 B3 C2 106.0(7) . . ?
C1 B3 B8 106.8(6) . . ?
B2 B3 B8 109.2(8) . . ?
B7 B3 B8 61.3(5) . . ?
C2 B3 B8 57.5(4) . . ?
B9 B4 C2 60.5(5) . . ?
B9 B4 B10 59.3(6) . . ?
C2 B4 B10 107.3(6) . . ?
B9 B4 C1 107.4(6) . . ?
C2 B4 C1 59.4(4) . . ?
B10 B4 C1 106.7(6) . . ?
B9 B4 B5 106.8(6) . . ?
C2 B4 B5 106.3(5) . . ?
B10 B4 B5 59.8(6) . . ?
C1 B4 B5 58.7(4) . . ?
C1 B5 B2 58.4(5) . . ?
C1 B5 B10 106.4(6) . . ?
B2 B5 B10 109.4(7) . . ?
C1 B5 B6 107.0(7) . . ?
B2 B5 B6 61.3(6) . . ?
B10 B5 B6 61.2(6) . . ?
C1 B5 B4 59.5(4) . . ?
B2 B5 B4 107.0(6) . . ?
B10 B5 B4 58.6(5) . . ?
B6 B5 B4 107.6(7) . . ?
B7 B6 B5 106.2(7) . . ?
B7 B6 B11 60.7(6) . . ?
B5 B6 B11 108.4(7) . . ?
B7 B6 B2 58.1(6) . . ?
B5 B6 B2 58.8(5) . . ?
B11 B6 B2 106.8(7) . . ?
B7 B6 B10 108.4(7) . . ?
B5 B6 B10 59.2(6) . . ?
B11 B6 B10 61.4(6) . . ?
B2 B6 B10 105.8(6) . . ?
B2 B7 B3 59.1(5) . . ?
B2 B7 B6 61.7(6) . . ?
B3 B7 B6 109.1(7) . . ?
B2 B7 B8 107.4(6) . . ?
B3 B7 B8 60.1(5) . . ?
B6 B7 B8 108.5(7) . . ?
B2 B7 B11 109.2(8) . . ?
B3 B7 B11 108.7(6) . . ?
B6 B7 B11 60.2(7) . . ?
B8 B7 B11 60.2(6) . . ?
C2 B8 B3 60.8(4) . . ?
C2 B8 B7 106.5(6) . . ?
B3 B8 B7 58.7(5) . . ?
C2 B8 B11 106.8(7) . . ?
B3 B8 B11 107.6(7) . . ?
B7 B8 B11 60.1(6) . . ?
C2 B8 B9 59.6(5) . . ?
B3 B8 B9 107.3(6) . . ?
B7 B8 B9 105.3(8) . . ?
B11 B8 B9 58.1(6) . . ?
B10 B9 B4 60.6(6) . . ?
B10 B9 C2 107.9(7) . . ?
B4 B9 C2 60.0(5) . . ?
B10 B9 B11 63.6(7) . . ?
B4 B9 B11 111.2(8) . . ?
C2 B9 B11 106.3(6) . . ?
B10 B9 B8 110.4(7) . . ?
B4 B9 B8 106.9(6) . . ?
C2 B9 B8 56.7(5) . . ?
B11 B9 B8 60.5(6) . . ?
B9 B10 B4 60.1(6) . . ?
B9 B10 B5 108.9(7) . . ?
B4 B10 B5 61.6(5) . . ?
B9 B10 B6 107.3(7) . . ?
B4 B10 B6 108.7(6) . . ?
B5 B10 B6 59.6(6) . . ?
B9 B10 B11 59.2(6) . . ?
B4 B10 B11 107.3(7) . . ?
B5 B10 B11 106.9(7) . . ?
B6 B10 B11 59.1(6) . . ?
B9 B11 B6 105.9(7) . . ?
B9 B11 B7 107.5(6) . . ?
B6 B11 B7 59.0(6) . . ?
B9 B11 B8 61.4(6) . . ?
B6 B11 B8 107.1(6) . . ?
B7 B11 B8 59.6(6) . . ?
B9 B11 B10 57.2(6) . . ?
B6 B11 B10 59.5(6) . . ?
B7 B11 B10 105.6(7) . . ?
B8 B11 B10 106.2(6) . . ?
O6 K1 O5 62.8(4) . . ?
O6 K1 O3 163.7(3) . . ?
O5 K1 O3 117.6(4) . . ?
O6 K1 O4 121.5(4) . . ?
O5 K1 O4 58.7(3) . . ?
O3 K1 O4 61.6(4) . . ?
O6 K1 O1 59.9(4) . . ?
O5 K1 O1 116.1(4) . . ?
O3 K1 O1 109.9(4) . . ?
O4 K1 O1 155.0(3) . . ?
O6 K1 O2 115.2(4) . . ?
O5 K1 O2 160.3(3) . . ?
O3 K1 O2 58.3(4) . . ?
O4 K1 O2 119.8(4) . . ?
O1 K1 O2 55.7(4) . . ?
C43 O1 C54 116.1(18) . . ?
C43 O1 K1 120.9(14) . . ?
C54 O1 K1 110.6(11) . . ?
C44 O2 C45 113.8(18) . . ?
C44 O2 K1 115.0(14) . . ?
C45 O2 K1 113.1(13) . . ?
C46 O3 C47 113.2(17) . . ?
C46 O3 K1 114.2(13) . . ?
C47 O3 K1 111.1(11) . . ?
C48 O4 C49 137.1(18) . . ?
C48 O4 K1 103.4(11) . . ?
C49 O4 K1 107.3(12) . . ?
C51 O5 C50 134.1(16) . . ?
C51 O5 K1 94.2(9) . . ?
C50 O5 K1 115.0(10) . . ?
C53 O6 C52 122.6(14) . . ?
C53 O6 K1 112.0(12) . . ?
C52 O6 K1 117.7(10) . . ?
O1 C43 C44 110(2) . . ?
O2 C44 C43 115(2) . . ?
O2 C45 C46 116.6(18) . . ?
O3 C46 C45 112(2) . . ?
O3 C47 C48 105.7(14) . . ?
O4 C48 C47 130.3(17) . . ?
O4 C49 C50 124.4(18) . . ?
O5 C50 C49 111.2(16) . . ?
O5 C51 C52 145.3(18) . . ?
C51 C52 O6 104.4(13) . . ?
O6 C53 C54 126(2) . . ?
O1 C54 C53 114.0(16) . . ?

loop_
_geom_bond_atom_site_label_1
_geom_bond_atom_site_label_2
_geom_bond_distance
_geom_bond_site_symmetry_2
_geom_bond_publ_flag
B1 F1 1.485(8) . ?
B1 C15 1.641(10) . ?
B1 C3 1.648(10) . ?
B1 C9 1.660(11) . ?
C3 C8 1.407(9) . ?
C3 C4 1.457(9) . ?
C4 C5 1.405(10) . ?
C4 C27 1.482(10) . ?
C5 C6 1.359(11) . ?
C6 C7 1.371(11) . ?
C6 C28 1.527(12) . ?
C7 C8 1.382(9) . ?
C8 C29 1.526(10) . ?
C9 C10 1.432(9) . ?
C9 C14 1.441(9) . ?
C10 C11 1.388(10) . ?
C10 C30 1.497(10) . ?
C11 C12 1.371(11) . ?
C12 C13 1.405(11) . ?
C12 C31 1.529(13) . ?
C13 C14 1.368(11) . ?
C14 C32 1.494(11) . ?
C15 C16 1.381(9) . ?
C15 C20 1.416(9) . ?
C16 C17 1.381(9) . ?
C17 C18 1.406(9) . ?
C18 C19 1.384(9) . ?
C18 C1 1.505(9) . ?
C19 C20 1.367(10) . ?
C21 C22 1.389(10) . ?
C21 C26 1.390(13) . ?
C21 C2 1.498(10) . ?
C22 C23 1.396(15) . ?
C23 C24 1.314(17) . ?
C24 C25 1.395(18) . ?
C25 C26 1.365(14) . ?
C1 B2 1.692(11) . ?
C1 B3 1.698(11) . ?
C1 C2 1.723(9) . ?
C1 B5 1.730(10) . ?
C1 B4 1.744(10) . ?
C2 B8 1.685(11) . ?
C2 B4 1.732(11) . ?
C2 B9 1.741(11) . ?
C2 B3 1.745(10) . ?
B2 B3 1.705(14) . ?
B2 B7 1.723(15) . ?
B2 B5 1.741(14) . ?
B2 B6 1.786(14) . ?
B3 B7 1.736(13) . ?
B3 B8 1.762(13) . ?
B4 B9 1.725(14) . ?
B4 B10 1.734(13) . ?
B4 B5 1.785(13) . ?
B5 B10 1.755(14) . ?
B5 B6 1.763(14) . ?
B6 B7 1.761(17) . ?
B6 B11 1.782(16) . ?
B6 B10 1.790(15) . ?
B7 B8 1.782(13) . ?
B7 B11 1.791(15) . ?
B8 B11 1.792(16) . ?
B8 B9 1.809(14) . ?
B9 B10 1.710(16) . ?
B9 B11 1.749(13) . ?
B10 B11 1.823(16) . ?
K1 O6 2.761(11) . ?
K1 O5 2.830(12) . ?
K1 O3 2.847(13) . ?
K1 O4 2.895(15) . ?
K1 O1 2.910(12) . ?
K1 O2 2.967(12) . ?
O1 C43 1.298(15) . ?
O1 C54 1.311(15) . ?
O2 C44 1.297(16) . ?
O2 C45 1.313(15) . ?
O3 C46 1.314(15) . ?
O3 C47 1.327(14) . ?
O4 C48 1.290(12) . ?
O4 C49 1.300(12) . ?
O5 C51 1.265(11) . ?
O5 C50 1.294(11) . ?
O6 C53 1.294(13) . ?
O6 C52 1.341(12) . ?
C43 C44 1.51(3) . ?
C45 C46 1.49(2) . ?
C47 C48 1.46(2) . ?
C49 C50 1.349(19) . ?
C51 C52 1.337(19) . ?
C53 C54 1.35(2) . ?
